data_7218829
loop_
_publ_author_name
'Fleischer, Ivana'
'Pospech, Jola'

_publ_section_title
;
 Br\/onsted Acid-Catalyzed Hydroarylation of Activated Olefins
;
_journal_name_full 'RSC Adv.'
_journal_paper_doi 10.1039/C4RA13647K
_journal_year 2014
_chemical_absolute_configuration ad
_chemical_formula_sum 'C16 H16 N O1.5'
_chemical_formula_weight 246.30
_chemical_name_systematic '2-(1-(1H-Indol-3-yl)ethyl)phenol '
_space_group_IT_number 5
_symmetry_cell_setting monoclinic
_symmetry_space_group_name_Hall 'C 2y'
_symmetry_space_group_name_H-M 'C 1 2 1'
_atom_sites_solution_hydrogens geom
_atom_sites_solution_primary direct
_atom_sites_solution_secondary difmap
_audit_creation_method SHELXL-97
_cell_angle_alpha 90.00
_cell_angle_beta 95.487(1)
_cell_angle_gamma 90.00
_cell_formula_units_Z 4
_cell_length_a 18.2584(3)
_cell_length_b 5.6362(1)
_cell_length_c 12.3333(2)
_cell_measurement_reflns_used 7196
_cell_measurement_temperature 150(2)
_cell_measurement_theta_max 66.55
_cell_measurement_theta_min 3.60
_cell_volume 1263.38(4)
_computing_cell_refinement 'SAINT (Bruker, 2009)'
_computing_data_collection 'APEX2 (Bruker, 2011)'
_computing_data_reduction SAINT
_computing_structure_refinement 'SHELXL-97 (Sheldrick, 2008)'
_computing_structure_solution 'SHELXS-97 (Sheldrick, 2008)'
_diffrn_ambient_temperature 150(2)
_diffrn_measured_fraction_theta_full 1.000
_diffrn_measured_fraction_theta_max 1.000
_diffrn_measurement_device_type 'Bruker Kappa APEX II Duo'
_diffrn_measurement_method '\f and \w scans'
_diffrn_radiation_monochromator multilayer
_diffrn_radiation_source microfocus
_diffrn_radiation_type CuK\a
_diffrn_radiation_wavelength 1.54178
_diffrn_reflns_av_R_equivalents 0.0156
_diffrn_reflns_av_sigmaI/netI 0.0156
_diffrn_reflns_limit_h_max 18
_diffrn_reflns_limit_h_min -21
_diffrn_reflns_limit_k_max 6
_diffrn_reflns_limit_k_min -6
_diffrn_reflns_limit_l_max 14
_diffrn_reflns_limit_l_min -14
_diffrn_reflns_number 7959
_diffrn_reflns_theta_full 66.55
_diffrn_reflns_theta_max 66.55
_diffrn_reflns_theta_min 3.60
_exptl_absorpt_coefficient_mu 0.658
_exptl_absorpt_correction_T_max 1.000
_exptl_absorpt_correction_T_min 0.877
_exptl_absorpt_correction_type multi-scan
_exptl_absorpt_process_details 'SADABS (Bruker, 2008)'
_exptl_crystal_colour colourless
_exptl_crystal_density_diffrn 1.295
_exptl_crystal_density_method 'not measured'
_exptl_crystal_description prism
_exptl_crystal_F_000 524
_exptl_crystal_recrystallization_method 'Re-crystallisation from solvent: heptane/ethanol'
_exptl_crystal_size_max 0.32
_exptl_crystal_size_mid 0.23
_exptl_crystal_size_min 0.23
_refine_diff_density_max 0.136
_refine_diff_density_min -0.108
_refine_diff_density_rms 0.025
_refine_ls_abs_structure_details 'Flack H D (1983), Acta Cryst. A39, 876-881'
_refine_ls_abs_structure_Flack -0.06(18)
_refine_ls_extinction_coef 0.0076(4)
_refine_ls_extinction_expression Fc^*^=kFc[1+0.001xFc^2^\l^3^/sin(2\q)]^-1/4^
_refine_ls_extinction_method SHELXL
_refine_ls_goodness_of_fit_ref 1.096
_refine_ls_hydrogen_treatment mixed
_refine_ls_matrix_type full
_refine_ls_number_parameters 182
_refine_ls_number_reflns 2229
_refine_ls_number_restraints 1
_refine_ls_restrained_S_all 1.096
_refine_ls_R_factor_all 0.0230
_refine_ls_R_factor_gt 0.0229
_refine_ls_shift/su_max 0.001
_refine_ls_shift/su_mean 0.000
_refine_ls_structure_factor_coef Fsqd
_refine_ls_weighting_details 'calc w=1/[\s^2^(Fo^2^)+(0.0386P)^2^+0.2749P] where P=(Fo^2^+2Fc^2^)/3'
_refine_ls_weighting_scheme calc
_refine_ls_wR_factor_gt 0.0634
_refine_ls_wR_factor_ref 0.0635
_reflns_number_gt 2219
_reflns_number_total 2229
_reflns_threshold_expression >2sigma(I)
_cod_data_source_file c4ra13647k2.cif
_cod_data_source_block ax0389
_cod_original_sg_symbol_H-M C2
_cod_original_formula_sum 'C16 H16 N O1.50'
_cod_database_code 7218829

loop_
_symmetry_equiv_pos_as_xyz
'x, y, z'
'-x, y, -z'
'x+1/2, y+1/2, z'
'-x+1/2, y+1/2, -z'

loop_
_atom_site_label
_atom_site_type_symbol
_atom_site_fract_x
_atom_site_fract_y
_atom_site_fract_z
_atom_site_U_iso_or_equiv
_atom_site_adp_type
_atom_site_occupancy
_atom_site_symmetry_multiplicity
_atom_site_calc_flag
_atom_site_refinement_flags
C1 C 0.68945(7) 0.0321(2) 0.38371(9) 0.0253(3) Uani 1 1 d .
H1C H 0.6443 -0.0432 0.3950 0.030 Uiso 1 1 calc R
C2 C 0.69579(6) 0.2369(2) 0.32653(8) 0.0203(2) Uani 1 1 d .
C3 C 0.77328(6) 0.2854(2) 0.33003(8) 0.0204(2) Uani 1 1 d .
C4 C 0.81062(6) 0.1019(2) 0.39006(8) 0.0245(2) Uani 1 1 d .
C5 C 0.88723(7) 0.0953(3) 0.40892(9) 0.0323(3) Uani 1 1 d .
H5 H 0.9117 -0.0302 0.4491 0.039 Uiso 1 1 calc R
C6 C 0.92602(7) 0.2780(3) 0.36693(10) 0.0362(3) Uani 1 1 d .
H6 H 0.9782 0.2781 0.3781 0.043 Uiso 1 1 calc R
C7 C 0.88986(7) 0.4637(3) 0.30803(10) 0.0327(3) Uani 1 1 d .
H7 H 0.9181 0.5878 0.2806 0.039 Uiso 1 1 calc R
C8 C 0.81425(6) 0.4701(2) 0.28912(9) 0.0249(2) Uani 1 1 d .
H8 H 0.7903 0.5970 0.2492 0.030 Uiso 1 1 calc R
C9 C 0.63529(6) 0.3857(2) 0.26929(9) 0.0213(2) Uani 1 1 d .
H9 H 0.6405 0.5500 0.2996 0.026 Uiso 1 1 calc R
C10 C 0.64126(5) 0.40211(19) 0.14679(8) 0.0201(2) Uani 1 1 d .
C11 C 0.60714(6) 0.5907(2) 0.08726(9) 0.0226(2) Uani 1 1 d .
C12 C 0.60950(6) 0.6046(2) -0.02517(9) 0.0263(3) Uani 1 1 d .
H12 H 0.5863 0.7330 -0.0648 0.032 Uiso 1 1 calc R
C13 C 0.64578(6) 0.4309(2) -0.07926(9) 0.0262(3) Uani 1 1 d .
H13 H 0.6473 0.4406 -0.1559 0.031 Uiso 1 1 calc R
C14 C 0.67979(6) 0.2431(2) -0.02179(9) 0.0256(2) Uani 1 1 d .
H14 H 0.7046 0.1240 -0.0586 0.031 Uiso 1 1 calc R
C15 C 0.67705(5) 0.2314(2) 0.09039(9) 0.0217(2) Uani 1 1 d .
H15 H 0.7004 0.1027 0.1296 0.026 Uiso 1 1 calc R
C16 C 0.55867(6) 0.2950(2) 0.29016(9) 0.0280(3) Uani 1 1 d .
H16A H 0.5534 0.2996 0.3685 0.042 Uiso 1 1 calc R
H16B H 0.5526 0.1315 0.2638 0.042 Uiso 1 1 calc R
H16C H 0.5210 0.3960 0.2516 0.042 Uiso 1 1 calc R
N1 N 0.75801(6) -0.0498(2) 0.42264(8) 0.0297(2) Uani 1 1 d .
O1 O 0.57161(5) 0.75660(15) 0.14376(6) 0.0288(2) Uani 1 1 d .
O2 O 0.5000 0.1003(2) 0.0000 0.0304(3) Uani 1 2 d S
H1A H 0.7676(9) -0.172(3) 0.4617(14) 0.045(5) Uiso 1 1 d .
H1B H 0.5499(10) 0.862(3) 0.0945(13) 0.048(5) Uiso 1 1 d .
H2 H 0.4670(11) 0.192(4) 0.0214(16) 0.069(6) Uiso 1 1 d .

loop_
_atom_site_aniso_label
_atom_site_aniso_U_11
_atom_site_aniso_U_22
_atom_site_aniso_U_33
_atom_site_aniso_U_23
_atom_site_aniso_U_13
_atom_site_aniso_U_12
C1 0.0279(6) 0.0246(6) 0.0241(5) -0.0013(4) 0.0065(4) -0.0044(4)
C2 0.0231(5) 0.0222(5) 0.0158(4) -0.0036(4) 0.0032(4) -0.0030(4)
C3 0.0234(5) 0.0236(6) 0.0143(4) -0.0026(4) 0.0022(4) 0.0015(4)
C4 0.0300(6) 0.0270(6) 0.0167(5) -0.0004(4) 0.0034(4) 0.0026(5)
C5 0.0311(6) 0.0392(7) 0.0260(6) 0.0005(5) -0.0013(5) 0.0130(6)
C6 0.0207(5) 0.0482(8) 0.0391(6) -0.0038(6) -0.0007(5) 0.0035(6)
C7 0.0244(6) 0.0372(7) 0.0366(6) 0.0002(6) 0.0044(5) -0.0041(5)
C8 0.0243(6) 0.0265(6) 0.0239(5) 0.0018(5) 0.0027(4) -0.0010(5)
C9 0.0194(5) 0.0217(5) 0.0228(5) -0.0043(4) 0.0020(4) -0.0021(4)
C10 0.0154(5) 0.0216(6) 0.0230(5) -0.0020(4) 0.0000(4) -0.0039(4)
C11 0.0186(5) 0.0209(5) 0.0281(5) -0.0037(5) 0.0014(4) -0.0026(4)
C12 0.0242(5) 0.0255(6) 0.0282(6) 0.0035(5) -0.0035(4) -0.0005(5)
C13 0.0262(5) 0.0313(6) 0.0211(5) 0.0008(5) 0.0017(4) -0.0037(5)
C14 0.0244(5) 0.0275(6) 0.0250(5) -0.0044(5) 0.0036(4) 0.0000(5)
C15 0.0179(5) 0.0225(5) 0.0244(5) -0.0005(5) -0.0002(4) -0.0006(5)
C16 0.0215(5) 0.0362(7) 0.0268(5) -0.0057(5) 0.0056(4) -0.0019(5)
N1 0.0376(6) 0.0265(6) 0.0255(5) 0.0091(4) 0.0054(4) 0.0044(4)
O1 0.0309(4) 0.0238(4) 0.0312(4) -0.0030(4) 0.0005(3) 0.0085(4)
O2 0.0239(6) 0.0223(6) 0.0434(7) 0.000 -0.0055(5) 0.000

loop_
_atom_type_symbol
_atom_type_description
_atom_type_scat_dispersion_real
_atom_type_scat_dispersion_imag
_atom_type_scat_source
C C 0.0181 0.0091 'International Tables Vol C Tables 4.2.6.8 and 6.1.1.4'
H H 0.0000 0.0000 'International Tables Vol C Tables 4.2.6.8 and 6.1.1.4'
N N 0.0311 0.0180 'International Tables Vol C Tables 4.2.6.8 and 6.1.1.4'
O O 0.0492 0.0322 'International Tables Vol C Tables 4.2.6.8 and 6.1.1.4'

loop_
_geom_angle_atom_site_label_1
_geom_angle_atom_site_label_2
_geom_angle_atom_site_label_3
_geom_angle
C2 C1 N1 110.17(10)
C2 C1 H1C 124.9
N1 C1 H1C 124.9
C1 C2 C3 106.09(10)
C1 C2 C9 128.20(10)
C3 C2 C9 125.70(10)
C8 C3 C4 119.05(10)
C8 C3 C2 133.37(10)
C4 C3 C2 107.57(10)
N1 C4 C5 130.68(11)
N1 C4 C3 107.07(10)
C5 C4 C3 122.25(11)
C6 C5 C4 117.39(12)
C6 C5 H5 121.3
C4 C5 H5 121.3
C5 C6 C7 121.24(11)
C5 C6 H6 119.4
C7 C6 H6 119.4
C8 C7 C6 121.42(12)
C8 C7 H7 119.3
C6 C7 H7 119.3
C7 C8 C3 118.64(11)
C7 C8 H8 120.7
C3 C8 H8 120.7
C2 C9 C10 112.23(8)
C2 C9 C16 112.03(10)
C10 C9 C16 109.79(8)
C2 C9 H9 107.5
C10 C9 H9 107.5
C16 C9 H9 107.5
C15 C10 C11 118.02(10)
C15 C10 C9 122.39(9)
C11 C10 C9 119.54(9)
O1 C11 C12 122.02(10)
O1 C11 C10 117.39(9)
C12 C11 C10 120.59(10)
C13 C12 C11 120.00(11)
C13 C12 H12 120.0
C11 C12 H12 120.0
C14 C13 C12 120.23(10)
C14 C13 H13 119.9
C12 C13 H13 119.9
C13 C14 C15 119.19(10)
C13 C14 H14 120.4
C15 C14 H14 120.4
C10 C15 C14 121.97(10)
C10 C15 H15 119.0
C14 C15 H15 119.0
C9 C16 H16A 109.5
C9 C16 H16B 109.5
H16A C16 H16B 109.5
C9 C16 H16C 109.5
H16A C16 H16C 109.5
H16B C16 H16C 109.5
C4 N1 C1 109.10(10)
C4 N1 H1A 123.9(12)
C1 N1 H1A 127.0(12)
C11 O1 H1B 107.6(10)

loop_
_geom_bond_atom_site_label_1
_geom_bond_atom_site_label_2
_geom_bond_distance
C1 C2 1.3636(16)
C1 N1 1.3768(16)
C1 H1C 0.9500
C2 C3 1.4375(15)
C2 C9 1.5076(15)
C3 C8 1.4038(16)
C3 C4 1.4092(16)
C4 N1 1.3742(16)
C4 C5 1.3964(17)
C5 C6 1.378(2)
C5 H5 0.9500
C6 C7 1.403(2)
C6 H6 0.9500
C7 C8 1.3785(17)
C7 H7 0.9500
C8 H8 0.9500
C9 C10 1.5278(14)
C9 C16 1.5341(15)
C9 H9 1.0000
C10 C15 1.3868(15)
C10 C11 1.4032(15)
C11 O1 1.3666(13)
C11 C12 1.3937(16)
C12 C13 1.3882(17)
C12 H12 0.9500
C13 C14 1.3868(17)
C13 H13 0.9500
C14 C15 1.3908(15)
C14 H14 0.9500
C15 H15 0.9500
C16 H16A 0.9800
C16 H16B 0.9800
C16 H16C 0.9800
N1 H1A 0.848(18)
O1 H1B 0.913(18)
O2 H2 0.86(2)

loop_
_geom_torsion_atom_site_label_1
_geom_torsion_atom_site_label_2
_geom_torsion_atom_site_label_3
_geom_torsion_atom_site_label_4
_geom_torsion
N1 C1 C2 C3 0.08(12)
N1 C1 C2 C9 179.50(10)
C1 C2 C3 C8 -178.37(11)
C9 C2 C3 C8 2.18(18)
C1 C2 C3 C4 0.37(11)
C9 C2 C3 C4 -179.08(10)
C8 C3 C4 N1 178.29(9)
C2 C3 C4 N1 -0.67(11)
C8 C3 C4 C5 -1.02(16)
C2 C3 C4 C5 -179.98(10)
N1 C4 C5 C6 -178.68(12)
C3 C4 C5 C6 0.44(17)
C4 C5 C6 C7 0.31(19)
C5 C6 C7 C8 -0.5(2)
C6 C7 C8 C3 -0.11(18)
C4 C3 C8 C7 0.83(16)
C2 C3 C8 C7 179.46(11)
C1 C2 C9 C10 -118.42(12)
C3 C2 C9 C10 60.90(13)
C1 C2 C9 C16 5.63(15)
C3 C2 C9 C16 -175.05(10)
C2 C9 C10 C15 24.22(13)
C16 C9 C10 C15 -101.07(11)
C2 C9 C10 C11 -158.35(9)
C16 C9 C10 C11 76.35(12)
C15 C10 C11 O1 179.53(9)
C9 C10 C11 O1 1.98(14)
C15 C10 C11 C12 -0.06(15)
C9 C10 C11 C12 -177.61(9)
O1 C11 C12 C13 -179.50(10)
C10 C11 C12 C13 0.07(16)
C11 C12 C13 C14 -0.03(17)
C12 C13 C14 C15 -0.01(16)
C11 C10 C15 C14 0.02(15)
C9 C10 C15 C14 177.49(9)
C13 C14 C15 C10 0.01(16)
C5 C4 N1 C1 179.95(12)
C3 C4 N1 C1 0.72(12)
C2 C1 N1 C4 -0.51(13)
